data_4081830
loop_
_publ_author_name
'Teramoto, Yuichi'
'Kubo, Kazuyuki'
'Kume, Shoko'
'Mizuta, Tsutomu'

_publ_section_title
;
 Formation of a Hexacarbonyl Diiron Complex Having a
 Naphthalene-1,8-bis(phenylphosphido) Bridge and the Electrochemical
 Behavior of Its Derivatives
;
_journal_issue 23
_journal_name_full Organometallics
_journal_page_first 7014
_journal_paper_doi 10.1021/om4006142
_journal_volume 32
_journal_year 2013
_chemical_formula_sum 'C28 H16 Fe2 O6 P2'
_chemical_formula_weight 622.05
_chemical_name_systematic
; 
 ? 
;
_space_group_IT_number 2
_symmetry_space_group_name_Hall '-P 1'
_symmetry_space_group_name_H-M 'P -1'
_atom_sites_solution_hydrogens geom
_atom_sites_solution_primary direct
_atom_sites_solution_secondary difmap
_audit_creation_method SHELXL-97
_cell_angle_alpha 85.5567(9)
_cell_angle_beta 75.4935(9)
_cell_angle_gamma 71.5005(8)
_cell_formula_units_Z 2
_cell_length_a 8.9116(3)
_cell_length_b 12.2485(4)
_cell_length_c 12.8319(5)
_cell_measurement_reflns_used 4643
_cell_measurement_temperature 173
_cell_measurement_theta_max 32.5073
_cell_measurement_theta_min 1.6363
_cell_volume 1285.92(8)
_computing_cell_refinement 'CrystalClear (Rigaku/MSC Inc., 2006)'
_computing_data_collection 'CrystalClear (Rigaku/MSC Inc., 2006)'
_computing_data_reduction 'CrystalClear (Rigaku/MSC Inc., 2006)'
_computing_structure_refinement 'SHELXL-97 (Sheldrick, 1997)'
_computing_structure_solution 'SHELXS-97 (Sheldrick, 1990)'
_diffrn_ambient_temperature 173
_diffrn_detector_area_resol_mean 13.6612
_diffrn_measured_fraction_theta_full 0.997
_diffrn_measured_fraction_theta_max 0.997
_diffrn_measurement_device
;
Mercury2 (2x2 bin mode)
;
_diffrn_measurement_method dtprofit.ref
_diffrn_radiation_detector CCD
_diffrn_radiation_monochromator 'Graphite Monochromator'
_diffrn_radiation_source 'Sealed Tube'
_diffrn_radiation_type MoK\a
_diffrn_radiation_wavelength 0.71075
_diffrn_reflns_av_R_equivalents 0.0146
_diffrn_reflns_av_sigmaI/netI 0.0182
_diffrn_reflns_limit_h_max 11
_diffrn_reflns_limit_h_min -11
_diffrn_reflns_limit_k_max 15
_diffrn_reflns_limit_k_min -15
_diffrn_reflns_limit_l_max 16
_diffrn_reflns_limit_l_min -16
_diffrn_reflns_number 13580
_diffrn_reflns_reduction_process 'Lp corrections applied'
_diffrn_reflns_theta_full 27.49
_diffrn_reflns_theta_max 27.49
_diffrn_reflns_theta_min 3.28
_exptl_absorpt_coefficient_mu 1.295
_exptl_absorpt_correction_T_max 0.7378
_exptl_absorpt_correction_T_min 0.5753
_exptl_absorpt_correction_type numerical
_exptl_absorpt_process_details
; 
 Higashi, T. (1995). Program for Absorption Correction.
Rigaku Corporation, Tokyo, Japan 
;
_exptl_crystal_colour Orange
_exptl_crystal_density_diffrn 1.607
_exptl_crystal_density_method 'not measured'
_exptl_crystal_description Block
_exptl_crystal_F_000 628
_exptl_crystal_size_max 0.48
_exptl_crystal_size_mid 0.35
_exptl_crystal_size_min 0.25
_refine_diff_density_max 0.376
_refine_diff_density_min -0.225
_refine_diff_density_rms 0.047
_refine_ls_extinction_method none
_refine_ls_goodness_of_fit_ref 1.061
_refine_ls_hydrogen_treatment refall
_refine_ls_matrix_type full
_refine_ls_number_parameters 407
_refine_ls_number_reflns 5885
_refine_ls_number_restraints 0
_refine_ls_restrained_S_all 1.061
_refine_ls_R_factor_all 0.0271
_refine_ls_R_factor_gt 0.0237
_refine_ls_shift/su_max 0.001
_refine_ls_shift/su_mean 0.000
_refine_ls_structure_factor_coef Fsqd
_refine_ls_weighting_details 'calc w=1/[\s^2^(Fo^2^)+(0.0275P)^2^+0.5308P] where P=(Fo^2^+2Fc^2^)/3'
_refine_ls_weighting_scheme calc
_refine_ls_wR_factor_gt 0.0572
_refine_ls_wR_factor_ref 0.0588
_reflns_number_gt 5384
_reflns_number_total 5885
_reflns_threshold_expression >2sigma(I)
_cod_data_source_file om4006142_si_002.cif
_cod_data_source_block teram01
_cod_depositor_comments
;
The following automatic conversions were performed:

'_exptl_absorpt_correction_type' value 'Numerical' changed to
'numerical' according to
/home/saulius/struct/CIF-dictionaries/cif_core.dic dictionary named
'cif_core.dic' version 2.4.2 from 2011-04-26.

Automatic conversion script
Id: cif_fix_values 1891 2012-01-12 08:04:46Z andrius 
;
_cod_original_sg_symbol_H-M P-1
_cod_database_code 4081830

loop_
_symmetry_equiv_pos_as_xyz
'x, y, z'
'-x, -y, -z'

loop_
_atom_site_label
_atom_site_type_symbol
_atom_site_fract_x
_atom_site_fract_y
_atom_site_fract_z
_atom_site_U_iso_or_equiv
_atom_site_adp_type
_atom_site_occupancy
_atom_site_symmetry_multiplicity
_atom_site_calc_flag
Fe1 Fe 0.51959(2) 0.135694(17) 0.265653(16) 0.01869(6) Uani 1 1 d
Fe2 Fe 0.21040(2) 0.222071(18) 0.365909(16) 0.01883(6) Uani 1 1 d
P1 P 0.36269(4) 0.31560(3) 0.26000(3) 0.01752(8) Uani 1 1 d
P2 P 0.30694(4) 0.11840(3) 0.21682(3) 0.01861(8) Uani 1 1 d
C1 C 0.31052(16) 0.37027(12) 0.13346(11) 0.0196(3) Uani 1 1 d
C2 C 0.31905(19) 0.47814(13) 0.09879(13) 0.0248(3) Uani 1 1 d
H1 H 0.360(2) 0.5189(17) 0.1391(17) 0.039(5) Uiso 1 1 d
C3 C 0.2708(2) 0.52805(14) 0.00548(13) 0.0299(3) Uani 1 1 d
H2 H 0.279(2) 0.6008(18) -0.0154(16) 0.036(5) Uiso 1 1 d
C4 C 0.2145(2) 0.46940(15) -0.05359(13) 0.0301(3) Uani 1 1 d
H3 H 0.185(2) 0.4990(17) -0.1130(16) 0.031(5) Uiso 1 1 d
C5 C 0.1509(2) 0.29661(16) -0.08717(13) 0.0310(4) Uani 1 1 d
H4 H 0.124(2) 0.3306(17) -0.1481(16) 0.033(5) Uiso 1 1 d
C6 C 0.1420(2) 0.18923(16) -0.05894(14) 0.0324(4) Uani 1 1 d
H5 H 0.104(3) 0.1497(19) -0.0982(18) 0.046(6) Uiso 1 1 d
C7 C 0.1908(2) 0.13670(14) 0.03330(13) 0.0267(3) Uani 1 1 d
H6 H 0.185(2) 0.0624(17) 0.0505(15) 0.031(5) Uiso 1 1 d
C8 C 0.24832(17) 0.19115(12) 0.09773(11) 0.0203(3) Uani 1 1 d
C9 C 0.25699(17) 0.30493(13) 0.07051(11) 0.0207(3) Uani 1 1 d
C10 C 0.20789(18) 0.35708(14) -0.02382(12) 0.0245(3) Uani 1 1 d
C11 C 0.39471(18) 0.43675(12) 0.31415(11) 0.0204(3) Uani 1 1 d
C12 C 0.54945(19) 0.44682(14) 0.29629(13) 0.0242(3) Uani 1 1 d
H7 H 0.640(2) 0.3866(16) 0.2577(15) 0.029(5) Uiso 1 1 d
C13 C 0.5721(2) 0.54123(15) 0.33623(14) 0.0312(4) Uani 1 1 d
H8 H 0.675(2) 0.5494(16) 0.3268(15) 0.032(5) Uiso 1 1 d
C14 C 0.4404(2) 0.62586(15) 0.39309(14) 0.0335(4) Uani 1 1 d
H9 H 0.454(2) 0.6907(18) 0.4202(16) 0.039(5) Uiso 1 1 d
C15 C 0.2859(2) 0.61624(14) 0.41146(13) 0.0318(4) Uani 1 1 d
H10 H 0.199(3) 0.6736(18) 0.4504(17) 0.040(5) Uiso 1 1 d
C16 C 0.2619(2) 0.52220(14) 0.37254(13) 0.0270(3) Uani 1 1 d
H11 H 0.157(2) 0.5168(16) 0.3826(15) 0.030(5) Uiso 1 1 d
C17 C 0.26622(18) -0.01756(12) 0.21461(12) 0.0218(3) Uani 1 1 d
C18 C 0.3857(2) -0.11359(14) 0.16270(13) 0.0276(3) Uani 1 1 d
H12 H 0.493(2) -0.1079(17) 0.1319(15) 0.034(5) Uiso 1 1 d
C19 C 0.3483(2) -0.21445(14) 0.15600(15) 0.0329(4) Uani 1 1 d
H13 H 0.426(3) -0.2768(18) 0.1194(17) 0.040(5) Uiso 1 1 d
C20 C 0.1929(2) -0.21913(14) 0.20093(14) 0.0312(4) Uani 1 1 d
H14 H 0.167(2) -0.2865(18) 0.1971(16) 0.037(5) Uiso 1 1 d
C21 C 0.0741(2) -0.12468(15) 0.25351(13) 0.0296(3) Uani 1 1 d
H15 H -0.029(3) -0.1266(17) 0.2837(16) 0.036(5) Uiso 1 1 d
C22 C 0.11030(19) -0.02382(14) 0.26036(13) 0.0257(3) Uani 1 1 d
H16 H 0.029(2) 0.0387(17) 0.2958(15) 0.032(5) Uiso 1 1 d
C23 C 0.67390(19) 0.12460(13) 0.14444(13) 0.0264(3) Uani 1 1 d
C24 C 0.5645(2) -0.00951(14) 0.31546(15) 0.0321(4) Uani 1 1 d
C25 C 0.62053(19) 0.17442(13) 0.35498(13) 0.0268(3) Uani 1 1 d
C26 C 0.02384(19) 0.30107(15) 0.33385(13) 0.0297(3) Uani 1 1 d
C27 C 0.1771(2) 0.10057(15) 0.44576(13) 0.0302(3) Uani 1 1 d
C28 C 0.20343(19) 0.29320(14) 0.48533(12) 0.0263(3) Uani 1 1 d
O1 O 0.77526(17) 0.12001(13) 0.06867(11) 0.0465(3) Uani 1 1 d
O2 O 0.5944(2) -0.10028(12) 0.34929(14) 0.0560(4) Uani 1 1 d
O3 O 0.69007(18) 0.19601(11) 0.40960(11) 0.0440(3) Uani 1 1 d
O4 O -0.08739(16) 0.35355(14) 0.30326(12) 0.0528(4) Uani 1 1 d
O5 O 0.1596(2) 0.02497(12) 0.49888(11) 0.0495(4) Uani 1 1 d
O6 O 0.19245(18) 0.33627(12) 0.56372(10) 0.0416(3) Uani 1 1 d

loop_
_atom_site_aniso_label
_atom_site_aniso_U_11
_atom_site_aniso_U_22
_atom_site_aniso_U_33
_atom_site_aniso_U_23
_atom_site_aniso_U_13
_atom_site_aniso_U_12
Fe1 0.01701(10) 0.01800(10) 0.02152(11) -0.00078(8) -0.00677(8) -0.00418(8)
Fe2 0.01811(10) 0.02166(11) 0.01764(10) -0.00034(8) -0.00397(8) -0.00756(8)
P1 0.01557(16) 0.01757(17) 0.01964(17) -0.00124(13) -0.00459(13) -0.00481(13)
P2 0.01859(17) 0.01854(17) 0.02029(17) -0.00059(13) -0.00579(13) -0.00687(14)
C1 0.0154(6) 0.0211(7) 0.0200(7) 0.0000(5) -0.0027(5) -0.0035(5)
C2 0.0234(7) 0.0233(7) 0.0270(8) 0.0010(6) -0.0052(6) -0.0070(6)
C3 0.0319(8) 0.0250(8) 0.0302(8) 0.0073(6) -0.0058(7) -0.0080(7)
C4 0.0280(8) 0.0341(9) 0.0243(8) 0.0081(7) -0.0074(6) -0.0051(7)
C5 0.0295(8) 0.0412(9) 0.0227(8) 0.0019(7) -0.0120(6) -0.0073(7)
C6 0.0349(9) 0.0401(9) 0.0282(8) -0.0042(7) -0.0159(7) -0.0121(8)
C7 0.0278(8) 0.0290(8) 0.0258(8) -0.0031(6) -0.0087(6) -0.0097(6)
C8 0.0174(6) 0.0235(7) 0.0188(7) -0.0019(5) -0.0041(5) -0.0045(5)
C9 0.0149(6) 0.0246(7) 0.0197(7) -0.0009(5) -0.0021(5) -0.0037(5)
C10 0.0187(7) 0.0307(8) 0.0212(7) 0.0020(6) -0.0047(5) -0.0039(6)
C11 0.0222(7) 0.0191(7) 0.0207(7) -0.0004(5) -0.0064(5) -0.0066(6)
C12 0.0220(7) 0.0255(7) 0.0262(8) -0.0031(6) -0.0066(6) -0.0072(6)
C13 0.0326(9) 0.0339(9) 0.0335(9) -0.0034(7) -0.0109(7) -0.0162(7)
C14 0.0499(11) 0.0278(8) 0.0281(8) -0.0055(7) -0.0088(7) -0.0182(8)
C15 0.0391(9) 0.0238(8) 0.0259(8) -0.0068(6) 0.0009(7) -0.0054(7)
C16 0.0247(8) 0.0244(8) 0.0284(8) -0.0024(6) -0.0014(6) -0.0061(6)
C17 0.0247(7) 0.0206(7) 0.0229(7) 0.0004(5) -0.0082(6) -0.0091(6)
C18 0.0240(8) 0.0260(8) 0.0325(8) -0.0014(6) -0.0066(6) -0.0072(6)
C19 0.0337(9) 0.0213(8) 0.0422(10) -0.0058(7) -0.0107(7) -0.0036(7)
C20 0.0408(9) 0.0228(8) 0.0372(9) 0.0019(7) -0.0159(7) -0.0148(7)
C21 0.0298(8) 0.0342(9) 0.0312(8) 0.0002(7) -0.0082(7) -0.0179(7)
C22 0.0246(8) 0.0262(8) 0.0270(8) -0.0038(6) -0.0047(6) -0.0091(6)
C23 0.0257(8) 0.0253(7) 0.0292(8) -0.0050(6) -0.0088(6) -0.0063(6)
C24 0.0309(8) 0.0295(9) 0.0418(10) 0.0042(7) -0.0193(7) -0.0103(7)
C25 0.0281(8) 0.0223(7) 0.0280(8) -0.0017(6) -0.0109(6) -0.0011(6)
C26 0.0208(7) 0.0412(9) 0.0264(8) -0.0028(7) -0.0025(6) -0.0101(7)
C27 0.0371(9) 0.0338(9) 0.0230(8) -0.0004(7) -0.0055(7) -0.0167(7)
C28 0.0274(8) 0.0287(8) 0.0235(7) 0.0008(6) -0.0057(6) -0.0100(6)
O1 0.0404(7) 0.0611(9) 0.0334(7) -0.0106(6) 0.0064(6) -0.0188(7)
O2 0.0663(10) 0.0314(7) 0.0844(12) 0.0234(7) -0.0467(9) -0.0175(7)
O3 0.0531(8) 0.0373(7) 0.0495(8) -0.0076(6) -0.0343(7) -0.0060(6)
O4 0.0239(6) 0.0741(11) 0.0538(9) 0.0022(8) -0.0153(6) -0.0018(7)
O5 0.0743(10) 0.0451(8) 0.0370(7) 0.0131(6) -0.0103(7) -0.0347(8)
O6 0.0566(8) 0.0449(7) 0.0272(6) -0.0079(5) -0.0109(6) -0.0184(7)

loop_
_atom_type_symbol
_atom_type_description
_atom_type_scat_dispersion_real
_atom_type_scat_dispersion_imag
_atom_type_scat_source
C C 0.0033 0.0016 'International Tables Vol C Tables 4.2.6.8 and 6.1.1.4'
H H 0.0000 0.0000 'International Tables Vol C Tables 4.2.6.8 and 6.1.1.4'
O O 0.0106 0.0060 'International Tables Vol C Tables 4.2.6.8 and 6.1.1.4'
P P 0.1023 0.0942 'International Tables Vol C Tables 4.2.6.8 and 6.1.1.4'
Fe Fe 0.3463 0.8444 'International Tables Vol C Tables 4.2.6.8 and 6.1.1.4'

loop_
_geom_angle_atom_site_label_1
_geom_angle_atom_site_label_2
_geom_angle_atom_site_label_3
_geom_angle
C23 Fe1 C25 98.40(7)
C23 Fe1 C24 103.05(8)
C25 Fe1 C24 91.30(7)
C23 Fe1 P1 102.21(5)
C25 Fe1 P1 91.47(5)
C24 Fe1 P1 153.88(6)
C23 Fe1 P2 105.58(5)
C25 Fe1 P2 154.89(5)
C24 Fe1 P2 90.45(5)
P1 Fe1 P2 76.462(15)
C23 Fe1 Fe2 147.91(5)
C25 Fe1 Fe2 101.89(5)
C24 Fe1 Fe2 101.08(6)
P1 Fe1 Fe2 52.997(11)
P2 Fe1 Fe2 53.274(11)
C26 Fe2 C28 102.84(7)
C26 Fe2 C27 107.26(8)
C28 Fe2 C27 89.97(7)
C26 Fe2 P1 97.23(6)
C28 Fe2 P1 93.33(5)
C27 Fe2 P1 153.90(6)
C26 Fe2 P2 94.89(5)
C28 Fe2 P2 160.76(5)
C27 Fe2 P2 91.87(5)
P1 Fe2 P2 76.889(15)
C26 Fe2 Fe1 138.30(5)
C28 Fe2 Fe1 107.38(5)
C27 Fe2 Fe1 100.88(6)
P1 Fe2 Fe1 53.504(11)
P2 Fe2 Fe1 53.492(11)
C11 P1 C1 103.54(7)
C11 P1 Fe2 118.97(5)
C1 P1 Fe2 117.63(5)
C11 P1 Fe1 123.66(5)
C1 P1 Fe1 118.45(5)
Fe2 P1 Fe1 73.498(14)
C8 P2 C17 102.96(7)
C8 P2 Fe2 115.67(5)
C17 P2 Fe2 119.35(5)
C8 P2 Fe1 120.63(5)
C17 P2 Fe1 123.77(5)
Fe2 P2 Fe1 73.233(13)
C2 C1 C9 119.38(13)
C2 C1 P1 119.17(11)
C9 C1 P1 121.43(11)
C1 C2 C3 121.89(15)
C4 C3 C2 119.80(15)
C3 C4 C10 120.78(15)
C6 C5 C10 120.72(15)
C5 C6 C7 120.01(15)
C8 C7 C6 121.84(15)
C7 C8 C9 119.25(14)
C7 C8 P2 119.36(12)
C9 C8 P2 121.38(11)
C10 C9 C8 118.32(13)
C10 C9 C1 117.94(13)
C8 C9 C1 123.74(13)
C4 C10 C5 120.01(15)
C4 C10 C9 120.13(14)
C5 C10 C9 119.85(15)
C12 C11 C16 119.39(14)
C12 C11 P1 120.68(11)
C16 C11 P1 119.91(11)
C11 C12 C13 120.19(15)
C14 C13 C12 120.20(16)
C13 C14 C15 119.92(15)
C14 C15 C16 120.40(15)
C15 C16 C11 119.89(15)
C18 C17 C22 119.41(14)
C18 C17 P2 121.11(12)
C22 C17 P2 119.37(12)
C17 C18 C19 119.96(15)
C20 C19 C18 120.00(16)
C19 C20 C21 120.41(15)
C20 C21 C22 119.97(15)
C21 C22 C17 120.25(15)
O1 C23 Fe1 177.32(15)
O2 C24 Fe1 177.99(16)
O3 C25 Fe1 177.34(15)
O4 C26 Fe2 173.16(15)
O5 C27 Fe2 177.08(16)
O6 C28 Fe2 176.45(15)

loop_
_geom_bond_atom_site_label_1
_geom_bond_atom_site_label_2
_geom_bond_distance
Fe1 C23 1.7808(16)
Fe1 C25 1.7943(16)
Fe1 C24 1.7978(17)
Fe1 P1 2.2106(4)
Fe1 P2 2.2133(4)
Fe1 Fe2 2.6366(3)
Fe2 C26 1.7691(17)
Fe2 C28 1.7989(16)
Fe2 C27 1.8013(17)
Fe2 P1 2.1960(4)
Fe2 P2 2.2071(4)
P1 C11 1.8149(15)
P1 C1 1.8203(15)
P2 C8 1.8153(15)
P2 C17 1.8171(15)
C1 C2 1.380(2)
C1 C9 1.434(2)
C2 C3 1.404(2)
C3 C4 1.359(3)
C4 C10 1.414(2)
C5 C6 1.358(3)
C5 C10 1.416(2)
C6 C7 1.402(2)
C7 C8 1.381(2)
C8 C9 1.432(2)
C9 C10 1.426(2)
C11 C12 1.384(2)
C11 C16 1.396(2)
C12 C13 1.390(2)
C13 C14 1.379(2)
C14 C15 1.379(3)
C15 C16 1.386(2)
C17 C18 1.390(2)
C17 C22 1.390(2)
C18 C19 1.392(2)
C19 C20 1.378(3)
C20 C21 1.378(2)
C21 C22 1.386(2)
C23 O1 1.140(2)
C24 O2 1.136(2)
C25 O3 1.138(2)
C26 O4 1.141(2)
C27 O5 1.134(2)
C28 O6 1.1402(19)
